data_4001512
loop_
_publ_author_name
'Anderson, Stanley E.'
'Mitchell, Connie'
'Haddad, Timothy S.'
'Vij, Ashwani'
'Schwab, Joseph J.'
'Bowers, Michael T.'

_publ_section_title
;
 Structural Characterization of POSS Siloxane Dimer and Trimer
;
_journal_issue 6
_journal_name_full 'Chemistry of Materials'
_journal_page_first 1490
_journal_paper_doi 10.1021/cm052589c
_journal_volume 18
_journal_year 2006
_chemical_formula_sum 'C84 H154 O25 Si16'
_chemical_formula_weight 2013.51
_chemical_name_systematic
; 
 ? 
;
_space_group_IT_number 2
_symmetry_cell_setting triclinic
_symmetry_space_group_name_Hall '-P 1'
_symmetry_space_group_name_H-M 'P -1'
_atom_sites_solution_hydrogens geom
_atom_sites_solution_primary direct
_atom_sites_solution_secondary difmap
_audit_creation_method SHELXL-97
_cell_angle_alpha 99.598(2)
_cell_angle_beta 111.0610(10)
_cell_angle_gamma 110.3050(10)
_cell_formula_units_Z 2
_cell_length_a 16.0442(10)
_cell_length_b 18.9546(12)
_cell_length_c 20.9652(14)
_cell_measurement_reflns_used 9520
_cell_measurement_temperature 100(2)
_cell_measurement_theta_max 28.26
_cell_measurement_theta_min 1.10
_cell_volume 5261.7(6)
_computing_cell_refinement 'Bruker SMART'
_computing_data_collection 'Bruker SMART'
_computing_data_reduction 'Bruker SAINT'
_computing_molecular_graphics 'Bruker SHELXTL'
_computing_publication_material 'Bruker SHELXTL'
_computing_structure_refinement 'SHELXL-97 (Sheldrick, 1997)'
_computing_structure_solution 'SHELXS-97 (Sheldrick, 1990)'
_diffrn_ambient_temperature 100(2)
_diffrn_measured_fraction_theta_full 0.998
_diffrn_measured_fraction_theta_max 0.935
_diffrn_measurement_device_type 'CCD area detector'
_diffrn_measurement_method 'phi and omega scans'
_diffrn_radiation_monochromator graphite
_diffrn_radiation_source 'fine-focus sealed tube'
_diffrn_radiation_type MoK\a
_diffrn_radiation_wavelength 0.71073
_diffrn_reflns_av_R_equivalents 0.0312
_diffrn_reflns_av_sigmaI/netI 0.0360
_diffrn_reflns_limit_h_max 20
_diffrn_reflns_limit_h_min -21
_diffrn_reflns_limit_k_max 25
_diffrn_reflns_limit_k_min -24
_diffrn_reflns_limit_l_max 27
_diffrn_reflns_limit_l_min -27
_diffrn_reflns_number 62384
_diffrn_reflns_theta_full 25.00
_diffrn_reflns_theta_max 28.26
_diffrn_reflns_theta_min 1.10
_diffrn_standards_decay_% 0
_exptl_absorpt_coefficient_mu 0.260
_exptl_absorpt_correction_T_max 0.9523
_exptl_absorpt_correction_T_min 0.9077
_exptl_absorpt_correction_type none
_exptl_absorpt_process_details empirical
_exptl_crystal_colour colorless
_exptl_crystal_density_diffrn 1.271
_exptl_crystal_density_meas ?
_exptl_crystal_density_method 'not measured'
_exptl_crystal_description Prism
_exptl_crystal_F_000 2164
_exptl_crystal_size_max 0.38
_exptl_crystal_size_mid 0.26
_exptl_crystal_size_min 0.19
_refine_diff_density_max 0.726
_refine_diff_density_min -0.378
_refine_diff_density_rms 0.069
_refine_ls_extinction_method none
_refine_ls_goodness_of_fit_ref 1.032
_refine_ls_hydrogen_treatment constr
_refine_ls_matrix_type full
_refine_ls_number_parameters 1172
_refine_ls_number_reflns 24398
_refine_ls_number_restraints 8
_refine_ls_restrained_S_all 1.032
_refine_ls_R_factor_all 0.0459
_refine_ls_R_factor_gt 0.0390
_refine_ls_shift/su_max 0.001
_refine_ls_shift/su_mean 0.000
_refine_ls_structure_factor_coef Fsqd
_refine_ls_weighting_details 'calc w=1/[\s^2^(Fo^2^)+(0.0610P)^2^+2.2335P] where P=(Fo^2^+2Fc^2^)/3'
_refine_ls_weighting_scheme calc
_refine_ls_wR_factor_gt 0.1059
_refine_ls_wR_factor_ref 0.1112
_reflns_number_gt 20864
_reflns_number_total 24398
_reflns_threshold_expression >2sigma(I)
_cod_data_source_file cm052589csi20051123_044138.cif
_cod_data_source_block timlt
_cod_depositor_comments
;
The following automatic conversions were performed:

'_symmetry_cell_setting' value 'Triclinic' changed to 'triclinic'
according to /home/saulius/struct/CIF-dictionaries/cif_core.dic
dictionary named 'cif_core.dic' version 2.4.1 from 2010-06-29.

Automatic conversion script
Id: cif_fix_values 1715 2011-07-08 13:25:40Z adriana 

The following automatic conversions were performed:

'_exptl_crystal_density_meas' value 'not measured' was changed to '?'
- the value is perceived as not measured.

Automatic conversion script
Id: cif_fix_values 3008 2015-01-20 13:52:24Z robertas 
;
_cod_original_cell_volume 5261.6(6)
_cod_original_sg_symbol_H-M P-1
_cod_database_code 4001512

loop_
_symmetry_equiv_pos_as_xyz
'x, y, z'
'-x, -y, -z'

loop_
_atom_site_label
_atom_site_type_symbol
_atom_site_fract_x
_atom_site_fract_y
_atom_site_fract_z
_atom_site_U_iso_or_equiv
_atom_site_adp_type
_atom_site_occupancy
_atom_site_symmetry_multiplicity
_atom_site_calc_flag
_atom_site_refinement_flags
_atom_site_disorder_assembly
_atom_site_disorder_group
Si1 Si 0.48523(3) 0.35665(2) 0.33297(2) 0.01466(9) Uani 1 1 d . A .
Si2 Si 0.47683(3) 0.25734(3) 0.44206(2) 0.01572(9) Uani 1 1 d . . .
Si3 Si 0.45827(3) 0.11907(2) 0.33189(2) 0.01388(8) Uani 1 1 d . . .
Si4 Si 0.47479(3) 0.21619(2) 0.22866(2) 0.01362(8) Uani 1 1 d . . .
Si5 Si 0.71158(3) 0.42789(2) 0.40747(2) 0.01424(8) Uani 1 1 d . . .
Si6 Si 0.70541(3) 0.32910(2) 0.51662(2) 0.01466(9) Uani 1 1 d . . .
Si7 Si 0.69589(3) 0.19103(2) 0.41101(2) 0.01437(8) Uani 1 1 d . . .
Si8 Si 0.70818(3) 0.28633(2) 0.30601(2) 0.01386(8) Uani 1 1 d . . .
Si9 Si 0.21006(3) 0.31403(2) -0.05010(2) 0.01554(9) Uani 1 1 d . . .
Si10 Si 0.14563(3) 0.14912(2) -0.02197(2) 0.01323(8) Uani 1 1 d . . .
Si11 Si 0.14502(3) 0.06647(2) -0.16143(2) 0.01291(8) Uani 1 1 d . . .
Si12 Si 0.20798(3) 0.23061(2) -0.19172(2) 0.01536(9) Uani 1 1 d . . .
Si13 Si 0.43251(3) 0.35458(2) 0.03497(2) 0.01646(9) Uani 1 1 d . . .
Si14 Si 0.36933(3) 0.19073(2) 0.06413(2) 0.01284(8) Uani 1 1 d . . .
Si15 Si 0.36869(3) 0.10763(2) -0.07472(2) 0.01340(8) Uani 1 1 d . . .
Si16 Si 0.42913(3) 0.27066(3) -0.10714(2) 0.01562(9) Uani 1 1 d . . .
O1 O 0.47444(9) 0.31109(7) 0.38991(6) 0.0218(2) Uani 1 1 d . . .
O2 O 0.43639(8) 0.16602(6) 0.39186(6) 0.0183(2) Uani 1 1 d . . .
O3 O 0.43266(8) 0.14894(6) 0.26177(6) 0.0165(2) Uani 1 1 d . . .
O4 O 0.46011(8) 0.29314(6) 0.25823(6) 0.0183(2) Uani 1 1 d . . .
O5 O 0.60078(8) 0.42304(6) 0.36744(6) 0.0179(2) Uani 1 1 d . . .
O6 O 0.59102(8) 0.29044(7) 0.50349(6) 0.0213(2) Uani 1 1 d . . .
O7 O 0.57556(8) 0.14067(7) 0.36825(6) 0.0185(2) Uani 1 1 d . . .
O8 O 0.59016(8) 0.23983(7) 0.25086(6) 0.0187(2) Uani 1 1 d . . .
O9 O 0.71775(8) 0.39009(6) 0.47164(6) 0.0197(2) Uani 1 1 d . . .
O10 O 0.72886(8) 0.25742(7) 0.48632(6) 0.0196(2) Uani 1 1 d . . .
O11 O 0.73376(8) 0.23740(7) 0.36096(6) 0.0181(2) Uani 1 1 d . . .
O12 O 0.73188(8) 0.37563(6) 0.35015(6) 0.0189(2) Uani 1 1 d . . .
O13 O 0.41501(8) 0.18126(6) 0.14206(5) 0.0174(2) Uani 1 1 d . . .
O14 O 0.15901(8) 0.23346(7) -0.03417(6) 0.0205(2) Uani 1 1 d . . .
O15 O 0.11274(8) 0.08323(6) -0.09763(6) 0.0183(2) Uani 1 1 d . . .
O16 O 0.15818(8) 0.13960(7) -0.19342(6) 0.0203(2) Uani 1 1 d . . .
O17 O 0.19700(9) 0.28863(7) -0.13214(6) 0.0210(2) Uani 1 1 d . . .
O18 O 0.32774(8) 0.36076(7) 0.00687(6) 0.0225(2) Uani 1 1 d . . .
O19 O 0.25208(8) 0.16142(7) 0.03775(6) 0.0177(2) Uani 1 1 d . . .
O20 O 0.24994(8) 0.06110(7) -0.12770(6) 0.0193(2) Uani 1 1 d . . .
O21 O 0.32490(8) 0.25830(7) -0.16988(6) 0.0219(2) Uani 1 1 d . . .
O22 O 0.42177(8) 0.28209(6) 0.06845(6) 0.0214(2) Uani 1 1 d . . .
O23 O 0.38726(8) 0.13458(7) 0.00887(6) 0.0186(2) Uani 1 1 d . . .
O24 O 0.41565(8) 0.18687(7) -0.09371(6) 0.0204(2) Uani 1 1 d . . .
O25 O 0.45591(8) 0.33516(7) -0.03309(6) 0.0214(2) Uani 1 1 d . . .
C1 C 0.39631(13) 0.40070(10) 0.31696(11) 0.0307(4) Uani 1 1 d . . .
H1A H 0.4214 0.4422 0.3643 0.037 Uiso 0.707(3) 1 calc PR A 1
H1B H 0.4287 0.4448 0.3010 0.037 Uiso 0.293(3) 1 calc PR A 2
C2 C 0.29145(17) 0.33451(15) 0.30373(14) 0.0241(5) Uani 0.707(3) 1 d PD A 1
H2A H 0.2645 0.2896 0.2589 0.029 Uiso 0.707(3) 1 calc PR A 1
H2B H 0.3016 0.3135 0.3446 0.029 Uiso 0.707(3) 1 calc PR A 1
C3 C 0.21597(19) 0.36854(18) 0.29689(15) 0.0305(6) Uani 0.707(3) 1 d PD A 1
H3A H 0.1500 0.3247 0.2828 0.037 Uiso 0.707(3) 1 calc PR A 1
H3B H 0.2371 0.4068 0.3444 0.037 Uiso 0.707(3) 1 calc PR A 1
C4 C 0.2072(2) 0.4106(2) 0.24046(18) 0.0307(6) Uani 0.707(3) 1 d PD A 1
H4A H 0.1788 0.3710 0.1919 0.037 Uiso 0.707(3) 1 calc PR A 1
H4B H 0.1613 0.4348 0.2394 0.037 Uiso 0.707(3) 1 calc PR A 1
C5 C 0.30838(19) 0.47529(16) 0.25748(14) 0.0280(6) Uani 0.707(3) 1 d PD A 1
H5A H 0.3335 0.5178 0.3036 0.034 Uiso 0.707(3) 1 calc PR A 1
H5B H 0.3010 0.4994 0.2186 0.034 Uiso 0.707(3) 1 calc PR A 1
C6 C 0.38385(17) 0.44133(14) 0.26395(12) 0.0211(5) Uani 0.707(3) 1 d PD A 1
H6A H 0.3621 0.4035 0.2160 0.025 Uiso 0.707(3) 1 calc PR A 1
H6B H 0.4492 0.4855 0.2772 0.025 Uiso 0.707(3) 1 calc PR A 1
C2' C 0.3900(4) 0.4415(4) 0.3702(3) 0.0226(12) Uani 0.293(3) 1 d PD A 2
H2'A H 0.4576 0.4836 0.4049 0.027 Uiso 0.293(3) 1 calc PR A 2
H2'B H 0.3674 0.4055 0.3959 0.027 Uiso 0.293(3) 1 calc PR A 2
C3' C 0.3201(4) 0.4812(4) 0.3490(3) 0.0296(15) Uani 0.293(3) 1 d PD A 2
H3'A H 0.3127 0.5034 0.3917 0.036 Uiso 0.293(3) 1 calc PR A 2
H3'B H 0.3494 0.5257 0.3329 0.036 Uiso 0.293(3) 1 calc PR A 2
C4' C 0.2189(4) 0.4212(4) 0.2885(4) 0.0296(15) Uani 0.293(3) 1 d PD A 2
H4'A H 0.1875 0.3790 0.3060 0.036 Uiso 0.293(3) 1 calc PR A 2
H4'B H 0.1756 0.4482 0.2746 0.036 Uiso 0.293(3) 1 calc PR A 2
C5' C 0.2271(5) 0.3837(4) 0.2230(4) 0.0334(16) Uani 0.293(3) 1 d PD A 2
H5'A H 0.2517 0.4250 0.2023 0.040 Uiso 0.293(3) 1 calc PR A 2
H5'B H 0.1604 0.3428 0.1856 0.040 Uiso 0.293(3) 1 calc PR A 2
C6' C 0.2982(4) 0.3448(4) 0.2426(3) 0.0296(15) Uani 0.293(3) 1 d PD A 2
H6'A H 0.3171 0.3348 0.2032 0.036 Uiso 0.293(3) 1 calc PR A 2
H6'B H 0.2637 0.2928 0.2473 0.036 Uiso 0.293(3) 1 calc PR A 2
C7 C 0.40468(12) 0.26552(10) 0.49176(9) 0.0203(3) Uani 1 1 d . . .
H7A H 0.3322 0.2383 0.4568 0.024 Uiso 1 1 calc R . .
C8 C 0.42314(14) 0.22494(10) 0.54968(10) 0.0252(4) Uani 1 1 d . . .
H8A H 0.3973 0.1671 0.5255 0.030 Uiso 1 1 calc R . .
H8B H 0.4957 0.2468 0.5805 0.030 Uiso 1 1 calc R . .
C9 C 0.37323(15) 0.23719(11) 0.59750(10) 0.0287(4) Uani 1 1 d . . .
H9A H 0.3000 0.2101 0.5678 0.034 Uiso 1 1 calc R . .
H9B H 0.3903 0.2128 0.6356 0.034 Uiso 1 1 calc R . .
C10 C 0.40644(15) 0.32547(11) 0.63285(10) 0.0302(4) Uani 1 1 d . . .
H10A H 0.3715 0.3317 0.6623 0.036 Uiso 1 1 calc R . .
H10B H 0.4789 0.3519 0.6655 0.036 Uiso 1 1 calc R . .
C11 C 0.38384(15) 0.36470(12) 0.57577(10) 0.0306(4) Uani 1 1 d . . .
H11A H 0.4074 0.4223 0.5997 0.037 Uiso 1 1 calc R . .
H11B H 0.3109 0.3407 0.5453 0.037 Uiso 1 1 calc R . .
C12 C 0.43433(14) 0.35432(11) 0.52807(10) 0.0266(4) Uani 1 1 d . . .
H12A H 0.5075 0.3830 0.5579 0.032 Uiso 1 1 calc R . .
H12B H 0.4159 0.3785 0.4900 0.032 Uiso 1 1 calc R . .
C13 C 0.37957(11) 0.01050(9) 0.30251(8) 0.0171(3) Uani 1 1 d . . .
H13A H 0.3989 -0.0166 0.2691 0.021 Uiso 1 1 calc R . .
C14 C 0.39642(13) -0.02221(10) 0.36619(9) 0.0242(3) Uani 1 1 d . . .
H14A H 0.4673 -0.0110 0.3910 0.029 Uiso 1 1 calc R . .
H14B H 0.3810 0.0054 0.4016 0.029 Uiso 1 1 calc R . .
C15 C 0.33116(14) -0.11211(11) 0.34046(10) 0.0299(4) Uani 1 1 d . . .
H15A H 0.3515 -0.1402 0.3091 0.036 Uiso 1 1 calc R . .
H15B H 0.3412 -0.1305 0.3829 0.036 Uiso 1 1 calc R . .
C16 C 0.22124(14) -0.13318(11) 0.29835(11) 0.0320(4) Uani 1 1 d . . .
H16A H 0.1989 -0.1100 0.3312 0.038 Uiso 1 1 calc R . .
H16B H 0.1816 -0.1919 0.2800 0.038 Uiso 1 1 calc R . .
C17 C 0.20308(14) -0.10162(11) 0.23471(10) 0.0325(4) Uani 1 1 d . . .
H17A H 0.1321 -0.1128 0.2105 0.039 Uiso 1 1 calc R . .
H17B H 0.2178 -0.1297 0.1990 0.039 Uiso 1 1 calc R . .
C18 C 0.26825(12) -0.01193(10) 0.25979(10) 0.0258(4) Uani 1 1 d . . .
H18A H 0.2477 0.0164 0.2908 0.031 Uiso 1 1 calc R . .
H18B H 0.2578 0.0059 0.2170 0.031 Uiso 1 1 calc R . .
C19 C 0.80672(11) 0.53319(9) 0.44785(8) 0.0164(3) Uani 1 1 d . . .
H19A H 0.7894 0.5613 0.4124 0.020 Uiso 1 1 calc R . .
C20 C 0.91133(12) 0.54020(9) 0.46451(9) 0.0211(3) Uani 1 1 d . . .
H20A H 0.9265 0.5079 0.4956 0.025 Uiso 1 1 calc R . .
H20B H 0.9121 0.5181 0.4186 0.025 Uiso 1 1 calc R . .
C21 C 0.99198(12) 0.62636(10) 0.50263(10) 0.0259(4) Uani 1 1 d . . .
H21A H 1.0582 0.6271 0.5160 0.031 Uiso 1 1 calc R . .
H21B H 0.9827 0.6570 0.4689 0.031 Uiso 1 1 calc R . .
C22 C 0.98869(13) 0.66614(10) 0.57060(9) 0.0280(4) Uani 1 1 d . . .
H22A H 1.0066 0.6398 0.6069 0.034 Uiso 1 1 calc R . .
H22B H 1.0384 0.7228 0.5917 0.034 Uiso 1 1 calc R . .
C23 C 0.88584(13) 0.66121(10) 0.55393(9) 0.0240(3) Uani 1 1 d . . .
H23A H 0.8705 0.6920 0.5214 0.029 Uiso 1 1 calc R . .
H23B H 0.8852 0.6850 0.5994 0.029 Uiso 1 1 calc R . .
C24 C 0.80651(12) 0.57436(9) 0.51778(8) 0.0201(3) Uani 1 1 d . . .
H24A H 0.7401 0.5726 0.5060 0.024 Uiso 1 1 calc R . .
H24B H 0.8189 0.5448 0.5521 0.024 Uiso 1 1 calc R . .
C25 C 0.79390(11) 0.38270(10) 0.61353(8) 0.0189(3) Uani 1 1 d . . .
H25A H 0.7797 0.4278 0.6304 0.023 Uiso 1 1 calc R . .
C26 C 0.90170(12) 0.41887(11) 0.62369(9) 0.0245(3) Uani 1 1 d . . .
H26A H 0.9167 0.3755 0.6053 0.029 Uiso 1 1 calc R . .
H26B H 0.9084 0.4550 0.5948 0.029 Uiso 1 1 calc R . .
C27 C 0.97691(13) 0.46538(12) 0.70320(10) 0.0328(4) Uani 1 1 d . . .
H27A H 1.0452 0.4855 0.7077 0.039 Uiso 1 1 calc R . .
H27B H 0.9662 0.5119 0.7204 0.039 Uiso 1 1 calc R . .
C28 C 0.96634(15) 0.41300(14) 0.75004(10) 0.0382(5) Uani 1 1 d . . .
H28A H 1.0128 0.4453 0.8015 0.046 Uiso 1 1 calc R . .
H28B H 0.9843 0.3698 0.7363 0.046 Uiso 1 1 calc R . .
C29 C 0.85987(15) 0.37655(14) 0.74097(10) 0.0378(5) Uani 1 1 d . . .
H29A H 0.8449 0.4195 0.7602 0.045 Uiso 1 1 calc R . .
H29B H 0.8540 0.3400 0.7695 0.045 Uiso 1 1 calc R . .
C30 C 0.78387(13) 0.33062(11) 0.66142(9) 0.0291(4) Uani 1 1 d . . .
H30A H 0.7158 0.3111 0.6575 0.035 Uiso 1 1 calc R . .
H30B H 0.7936 0.2836 0.6439 0.035 Uiso 1 1 calc R . .
C31 C 0.75135(11) 0.12274(9) 0.43386(8) 0.0172(3) Uani 1 1 d . . .
H31A H 0.8253 0.1550 0.4602 0.021 Uiso 1 1 calc R . .
C32 C 0.72721(13) 0.05684(10) 0.36707(9) 0.0236(3) Uani 1 1 d . . .
H32A H 0.6541 0.0262 0.3383 0.028 Uiso 1 1 calc R . .
H32B H 0.7538 0.0815 0.3362 0.028 Uiso 1 1 calc R . .
C33 C 0.77182(15) 0.00002(11) 0.38854(11) 0.0297(4) Uani 1 1 d . . .
H33A H 0.7517 -0.0432 0.3444 0.036 Uiso 1 1 calc R . .
H33B H 0.8454 0.0294 0.4128 0.036 Uiso 1 1 calc R . .
C34 C 0.73685(15) -0.03608(11) 0.43952(11) 0.0332(4) Uani 1 1 d . . .
H34A H 0.6641 -0.0702 0.4133 0.040 Uiso 1 1 calc R . .
H34B H 0.7696 -0.0702 0.4546 0.040 Uiso 1 1 calc R . .
C35 C 0.76039(14) 0.02737(11) 0.50615(10) 0.0293(4) Uani 1 1 d . . .
H35A H 0.8335 0.0572 0.5357 0.035 Uiso 1 1 calc R . .
H35B H 0.7323 0.0016 0.5359 0.035 Uiso 1 1 calc R . .
C36 C 0.71758(13) 0.08542(11) 0.48585(9) 0.0237(3) Uani 1 1 d . . .
H36A H 0.7391 0.1285 0.5305 0.028 Uiso 1 1 calc R . .
H36B H 0.6440 0.0568 0.4624 0.028 Uiso 1 1 calc R . .
C37 C 0.78353(11) 0.29361(9) 0.25603(8) 0.0177(3) Uani 1 1 d . . .
H37A H 0.8520 0.3365 0.2900 0.021 Uiso 1 1 calc R . .
C38 C 0.74489(15) 0.32043(11) 0.19105(9) 0.0278(4) Uani 1 1 d . . .
H38A H 0.6761 0.2802 0.1566 0.033 Uiso 1 1 calc R . .
H38B H 0.7427 0.3714 0.2079 0.033 Uiso 1 1 calc R . .
C39 C 0.81006(16) 0.33148(12) 0.15189(10) 0.0331(4) Uani 1 1 d . . .
H39A H 0.7792 0.3442 0.1080 0.040 Uiso 1 1 calc R . .
H39B H 0.8762 0.3769 0.1840 0.040 Uiso 1 1 calc R . .
C40 C 0.82289(16) 0.25647(12) 0.13027(11) 0.0351(4) Uani 1 1 d . . .
H40A H 0.7579 0.2128 0.0932 0.042 Uiso 1 1 calc R . .
H40B H 0.8697 0.2668 0.1086 0.042 Uiso 1 1 calc R . .
C41 C 0.86253(17) 0.23061(14) 0.19528(12) 0.0394(5) Uani 1 1 d . . .
H41A H 0.9305 0.2719 0.2302 0.047 Uiso 1 1 calc R . .
H41B H 0.8667 0.1804 0.1791 0.047 Uiso 1 1 calc R . .
C42 C 0.79483(14) 0.21792(11) 0.23279(10) 0.0276(4) Uani 1 1 d . . .
H42A H 0.7285 0.1735 0.1992 0.033 Uiso 1 1 calc R . .
H42B H 0.8235 0.2032 0.2759 0.033 Uiso 1 1 calc R . .
C43 C 0.14616(12) 0.37630(9) -0.03821(9) 0.0195(3) Uani 1 1 d . . .
H43A H 0.1708 0.4234 -0.0536 0.023 Uiso 1 1 calc R . .
C44 C 0.17082(14) 0.40620(11) 0.04249(9) 0.0262(4) Uani 1 1 d . . .
H44A H 0.1579 0.3602 0.0603 0.031 Uiso 1 1 calc R . .
H44B H 0.2425 0.4434 0.0709 0.031 Uiso 1 1 calc R . .
C45 C 0.10976(15) 0.44859(12) 0.05539(10) 0.0324(4) Uani 1 1 d . . .
H45A H 0.1248 0.4630 0.1072 0.039 Uiso 1 1 calc R . .
H45B H 0.1288 0.4985 0.0436 0.039 Uiso 1 1 calc R . .
C46 C -0.00119(15) 0.39576(13) 0.00908(10) 0.0335(4) Uani 1 1 d . . .
H46A H -0.0389 0.4249 0.0176 0.040 Uiso 1 1 calc R . .
H46B H -0.0212 0.3475 0.0231 0.040 Uiso 1 1 calc R . .
C47 C -0.02617(14) 0.37132(13) -0.07104(10) 0.0327(4) Uani 1 1 d . . .
H47A H -0.0102 0.4194 -0.0857 0.039 Uiso 1 1 calc R . .
H47B H -0.0984 0.3361 -0.1003 0.039 Uiso 1 1 calc R . .
C48 C 0.03257(13) 0.32758(11) -0.08606(9) 0.0264(4) Uani 1 1 d . . .
H48A H 0.0183 0.3159 -0.1377 0.032 Uiso 1 1 calc R . .
H48B H 0.0099 0.2761 -0.0773 0.032 Uiso 1 1 calc R . .
C49 C 0.05026(11) 0.11519(9) 0.00990(8) 0.0163(3) Uani 1 1 d . . .
H49A H 0.0521 0.0675 0.0237 0.020 Uiso 1 1 calc R . .
C50 C 0.07270(13) 0.17823(11) 0.07787(9) 0.0290(4) Uani 1 1 d . . .
H50A H 0.1395 0.1926 0.1165 0.035 Uiso 1 1 calc R . .
H50B H 0.0730 0.2270 0.0666 0.035 Uiso 1 1 calc R . .
C51 C -0.00530(15) 0.14685(15) 0.10479(11) 0.0410(5) Uani 1 1 d . . .
H51A H -0.0016 0.1009 0.1200 0.049 Uiso 1 1 calc R . .
H51B H 0.0092 0.1891 0.1475 0.049 Uiso 1 1 calc R . .
C52 C -0.10985(14) 0.12106(13) 0.04591(12) 0.0364(5) Uani 1 1 d . . .
H52A H -0.1588 0.0985 0.0640 0.044 Uiso 1 1 calc R . .
H52B H -0.1156 0.1682 0.0343 0.044 Uiso 1 1 calc R . .
C53 C -0.13368(13) 0.05922(11) -0.02241(10) 0.0275(4) Uani 1 1 d . . .
H53A H -0.1998 0.0470 -0.0607 0.033 Uiso 1 1 calc R . .
H53B H -0.1368 0.0094 -0.0123 0.033 Uiso 1 1 calc R . .
C54 C -0.05569(12) 0.08837(11) -0.04942(9) 0.0233(3) Uani 1 1 d . . .
H54A H -0.0593 0.1336 -0.0661 0.028 Uiso 1 1 calc R . .
H54B H -0.0706 0.0449 -0.0914 0.028 Uiso 1 1 calc R . .
C55 C 0.04942(11) -0.02853(9) -0.23432(8) 0.0168(3) Uani 1 1 d . . .
H55A H 0.0484 -0.0721 -0.2130 0.020 Uiso 1 1 calc R . .
C56 C -0.05582(13) -0.03404(12) -0.26312(10) 0.0322(4) Uani 1 1 d . . .
H56A H -0.0570 0.0099 -0.2827 0.039 Uiso 1 1 calc R . .
H56B H -0.0740 -0.0278 -0.2228 0.039 Uiso 1 1 calc R . .
C57 C -0.13255(14) -0.11463(14) -0.32312(12) 0.0452(6) Uani 1 1 d . . .
H57A H -0.1367 -0.1582 -0.3023 0.054 Uiso 1 1 calc R . .
H57B H -0.1990 -0.1153 -0.3428 0.054 Uiso 1 1 calc R . .
C58 C -0.10387(15) -0.12894(13) -0.38435(10) 0.0402(5) Uani 1 1 d . . .
H58A H -0.1526 -0.1821 -0.4210 0.048 Uiso 1 1 calc R . .
H58B H -0.1060 -0.0883 -0.4083 0.048 Uiso 1 1 calc R . .
C59 C -0.00034(14) -0.12459(11) -0.35572(10) 0.0318(4) Uani 1 1 d . . .
H59A H 0.0177 -0.1317 -0.3960 0.038 Uiso 1 1 calc R . .
H59B H 0.0001 -0.1684 -0.3359 0.038 Uiso 1 1 calc R . .
C60 C 0.07679(13) -0.04449(10) -0.29641(9) 0.0252(4) Uani 1 1 d . . .
H60A H 0.0813 -0.0011 -0.3176 0.030 Uiso 1 1 calc R . .
H60B H 0.1429 -0.0445 -0.2771 0.030 Uiso 1 1 calc R . .
C61 C 0.14968(12) 0.24049(9) -0.28075(8) 0.0181(3) Uani 1 1 d . . .
H61A H 0.1805 0.2988 -0.2736 0.022 Uiso 1 1 calc R . .
C62 C 0.03720(12) 0.21397(11) -0.31071(9) 0.0236(3) Uani 1 1 d . . .
H62A H 0.0027 0.1560 -0.3201 0.028 Uiso 1 1 calc R . .
H62B H 0.0237 0.2422 -0.2743 0.028 Uiso 1 1 calc R . .
C63 C -0.00320(13) 0.23196(12) -0.38093(9) 0.0266(4) Uani 1 1 d . . .
H63A H -0.0764 0.2112 -0.4009 0.032 Uiso 1 1 calc R . .
H63B H 0.0257 0.2904 -0.3704 0.032 Uiso 1 1 calc R . .
C64 C 0.02198(13) 0.19400(11) -0.43717(9) 0.0260(4) Uani 1 1 d . . .
H64A H -0.0144 0.1352 -0.4525 0.031 Uiso 1 1 calc R . .
H64B H -0.0005 0.2102 -0.4804 0.031 Uiso 1 1 calc R . .
C65 C 0.13299(13) 0.21833(12) -0.40772(9) 0.0285(4) Uani 1 1 d . . .
H65A H 0.1689 0.2762 -0.3981 0.034 Uiso 1 1 calc R . .
H65B H 0.1455 0.1895 -0.4444 0.034 Uiso 1 1 calc R . .
C66 C 0.17273(13) 0.19969(11) -0.33774(9) 0.0243(3) Uani 1 1 d . . .
H66A H 0.2456 0.2186 -0.3183 0.029 Uiso 1 1 calc R . .
H66B H 0.1417 0.1413 -0.3482 0.029 Uiso 1 1 calc R . .
C67 C 0.53827(12) 0.44866(9) 0.10395(9) 0.0211(3) Uani 1 1 d . . .
H67A H 0.5337 0.4936 0.0861 0.025 Uiso 1 1 calc R . .
C68 C 0.63698(12) 0.44728(10) 0.11168(9) 0.0255(4) Uani 1 1 d . . .
H68A H 0.6370 0.3975 0.1204 0.031 Uiso 1 1 calc R . .
H68B H 0.6410 0.4466 0.0656 0.031 Uiso 1 1 calc R . .
C69 C 0.72934(14) 0.51882(11) 0.17350(10) 0.0312(4) Uani 1 1 d . . .
H69A H 0.7895 0.5115 0.1792 0.037 Uiso 1 1 calc R . .
H69B H 0.7361 0.5680 0.1612 0.037 Uiso 1 1 calc R . .
C70 C 0.72233(15) 0.52790(11) 0.24447(10) 0.0329(4) Uani 1 1 d . . .
H70A H 0.7213 0.4806 0.2590 0.040 Uiso 1 1 calc R . .
H70B H 0.7816 0.5756 0.2829 0.040 Uiso 1 1 calc R . .
C71 C 0.62891(16) 0.53636(11) 0.23698(10) 0.0348(4) Uani 1 1 d . . .
H71A H 0.6319 0.5855 0.2254 0.042 Uiso 1 1 calc R . .
H71B H 0.6252 0.5413 0.2835 0.042 Uiso 1 1 calc R . .
C72 C 0.53536(15) 0.46377(11) 0.17680(10) 0.0325(4) Uani 1 1 d . . .
H72A H 0.5286 0.4159 0.1915 0.039 Uiso 1 1 calc R . .
H72B H 0.4760 0.4724 0.1712 0.039 Uiso 1 1 calc R . .
C73 C 0.43047(11) 0.04424(9) -0.08834(8) 0.0161(3) Uani 1 1 d . . .
H73A H 0.4039 -0.0034 -0.0741 0.019 Uiso 1 1 calc R . .
C74 C 0.40700(13) 0.01460(11) -0.16873(8) 0.0225(3) Uani 1 1 d . . .
H74A H 0.3347 -0.0204 -0.1980 0.027 Uiso 1 1 calc R . .
H74B H 0.4240 0.0609 -0.1857 0.027 Uiso 1 1 calc R . .
C75 C 0.46499(13) -0.03161(11) -0.18062(9) 0.0251(4) Uani 1 1 d . . .
H75A H 0.4428 -0.0811 -0.1686 0.030 Uiso 1 1 calc R . .
H75B H 0.4506 -0.0469 -0.2323 0.030 Uiso 1 1 calc R . .
C76 C 0.57653(13) 0.01834(11) -0.13373(9) 0.0244(3) Uani 1 1 d . . .
H76A H 0.5997 0.0664 -0.1475 0.029 Uiso 1 1 calc R . .
H76B H 0.6122 -0.0130 -0.1418 0.029 Uiso 1 1 calc R . .
C77 C 0.59988(13) 0.04325(11) -0.05405(9) 0.0252(4) Uani 1 1 d . . .
H77A H 0.6724 0.0767 -0.0242 0.030 Uiso 1 1 calc R . .
H77B H 0.5810 -0.0049 -0.0397 0.030 Uiso 1 1 calc R . .
C78 C 0.54389(12) 0.09009(10) -0.03938(9) 0.0218(3) Uani 1 1 d . . .
H78A H 0.5696 0.1416 -0.0475 0.026 Uiso 1 1 calc R . .
H78B H 0.5569 0.1017 0.0120 0.026 Uiso 1 1 calc R . .
C79 C 0.52833(13) 0.30334(11) -0.13589(10) 0.0277(4) Uani 1 1 d . . .
H79A H 0.5364 0.3555 -0.1436 0.033 Uiso 1 1 calc R . .
C80 C 0.49709(16) 0.24178(18) -0.20868(11) 0.0498(6) Uani 1 1 d . . .
H80A H 0.4803 0.1884 -0.2034 0.060 Uiso 1 1 calc R . .
H80B H 0.4364 0.2396 -0.2463 0.060 Uiso 1 1 calc R . .
C81 C 0.5781(2) 0.2614(2) -0.23397(14) 0.0672(9) Uani 1 1 d . . .
H81A H 0.5558 0.2186 -0.2791 0.081 Uiso 1 1 calc R . .
H81B H 0.5902 0.3120 -0.2446 0.081 Uiso 1 1 calc R . .
C82 C 0.67242(18) 0.26902(18) -0.17685(14) 0.0554(7) Uani 1 1 d . . .
H82A H 0.7246 0.2826 -0.1935 0.067 Uiso 1 1 calc R . .
H82B H 0.6613 0.2175 -0.1683 0.067 Uiso 1 1 calc R . .
C83 C 0.70724(18) 0.33382(19) -0.10636(16) 0.0643(8) Uani 1 1 d . . .
H83A H 0.7216 0.3858 -0.1145 0.077 Uiso 1 1 calc R . .
H83B H 0.7695 0.3380 -0.0691 0.077 Uiso 1 1 calc R . .
C84 C 0.62763(15) 0.31518(15) -0.07894(12) 0.0443(5) Uani 1 1 d . . .
H84A H 0.6188 0.2663 -0.0657 0.053 Uiso 1 1 calc R . .
H84B H 0.6506 0.3596 -0.0348 0.053 Uiso 1 1 calc R . .

loop_
_atom_site_aniso_label
_atom_site_aniso_U_11
_atom_site_aniso_U_22
_atom_site_aniso_U_33
_atom_site_aniso_U_23
_atom_site_aniso_U_13
_atom_site_aniso_U_12
Si1 0.01439(19) 0.0163(2) 0.01259(19) 0.00276(15) 0.00479(16) 0.00841(16)
Si2 0.01475(19) 0.0189(2) 0.01211(19) 0.00224(16) 0.00709(16) 0.00618(16)
Si3 0.01386(19) 0.01579(19) 0.01112(18) 0.00345(15) 0.00538(15) 0.00635(16)
Si4 0.01412(19) 0.01598(19) 0.00912(18) 0.00296(15) 0.00386(15) 0.00691(16)
Si5 0.01429(19) 0.01481(19) 0.01205(18) 0.00282(15) 0.00508(15) 0.00642(16)
Si6 0.01477(19) 0.0170(2) 0.01010(18) 0.00316(15) 0.00457(15) 0.00651(16)
Si7 0.01439(19) 0.0171(2) 0.01202(18) 0.00467(15) 0.00513(16) 0.00839(16)
Si8 0.01401(19) 0.01663(19) 0.01176(18) 0.00384(15) 0.00624(15) 0.00762(16)
Si9 0.0180(2) 0.0162(2) 0.01434(19) 0.00509(16) 0.00727(16) 0.00976(17)
Si10 0.01361(19) 0.01543(19) 0.01134(18) 0.00337(15) 0.00627(15) 0.00698(16)
Si11 0.01224(18) 0.01481(19) 0.00985(18) 0.00210(15) 0.00444(15) 0.00553(15)
Si12 0.0171(2) 0.0174(2) 0.01189(19) 0.00558(16) 0.00624(16) 0.00794(16)
Si13 0.0158(2) 0.01431(19) 0.01493(19) 0.00206(16) 0.00489(16) 0.00541(16)
Si14 0.01339(19) 0.01496(19) 0.00922(18) 0.00237(15) 0.00420(15) 0.00696(15)
Si15 0.01322(19) 0.01632(19) 0.01031(18) 0.00225(15) 0.00494(15) 0.00752(16)
Si16 0.01394(19) 0.0175(2) 0.01414(19) 0.00454(16) 0.00677(16) 0.00540(16)
O1 0.0262(6) 0.0223(6) 0.0177(5) 0.0062(5) 0.0121(5) 0.0095(5)
O2 0.0188(5) 0.0197(5) 0.0153(5) 0.0027(4) 0.0090(4) 0.0076(4)
O3 0.0175(5) 0.0180(5) 0.0133(5) 0.0053(4) 0.0065(4) 0.0074(4)
O4 0.0234(6) 0.0180(5) 0.0134(5) 0.0034(4) 0.0071(4) 0.0112(5)
O5 0.0154(5) 0.0184(5) 0.0178(5) 0.0039(4) 0.0059(4) 0.0077(4)
O6 0.0159(5) 0.0269(6) 0.0158(5) 0.0032(5) 0.0065(4) 0.0063(5)
O7 0.0148(5) 0.0222(6) 0.0167(5) 0.0052(4) 0.0056(4) 0.0083(4)
O8 0.0148(5) 0.0229(6) 0.0160(5) 0.0052(4) 0.0052(4) 0.0081(4)
O9 0.0219(6) 0.0187(5) 0.0154(5) 0.0060(4) 0.0066(4) 0.0074(5)
O10 0.0218(6) 0.0215(6) 0.0139(5) 0.0036(4) 0.0053(4) 0.0115(5)
O11 0.0177(5) 0.0229(6) 0.0177(5) 0.0089(4) 0.0091(4) 0.0111(5)
O12 0.0211(6) 0.0176(5) 0.0182(5) 0.0034(4) 0.0103(5) 0.0085(4)
O13 0.0210(5) 0.0209(5) 0.0090(5) 0.0031(4) 0.0045(4) 0.0112(5)
O14 0.0249(6) 0.0201(6) 0.0239(6) 0.0102(5) 0.0147(5) 0.0129(5)
O15 0.0179(5) 0.0201(5) 0.0142(5) 0.0012(4) 0.0087(4) 0.0059(4)
O16 0.0249(6) 0.0181(5) 0.0158(5) 0.0063(4) 0.0075(5) 0.0085(5)
O17 0.0291(6) 0.0236(6) 0.0159(5) 0.0077(5) 0.0117(5) 0.0154(5)
O18 0.0191(6) 0.0212(6) 0.0221(6) 0.0017(5) 0.0055(5) 0.0098(5)
O19 0.0129(5) 0.0241(6) 0.0150(5) 0.0062(4) 0.0055(4) 0.0080(4)
O20 0.0149(5) 0.0208(5) 0.0184(5) 0.0019(4) 0.0051(4) 0.0085(4)
O21 0.0176(5) 0.0314(6) 0.0154(5) 0.0094(5) 0.0063(4) 0.0098(5)
O22 0.0224(6) 0.0167(5) 0.0199(6) 0.0053(4) 0.0072(5) 0.0061(5)
O23 0.0231(6) 0.0244(6) 0.0118(5) 0.0041(4) 0.0082(4) 0.0149(5)
O24 0.0232(6) 0.0202(6) 0.0229(6) 0.0076(5) 0.0137(5) 0.0113(5)
O25 0.0210(6) 0.0197(5) 0.0176(5) 0.0010(4) 0.0080(5) 0.0059(5)
C1 0.0185(8) 0.0207(8) 0.0368(10) -0.0034(7) -0.0005(7) 0.0110(7)
C2 0.0176(11) 0.0290(13) 0.0289(13) 0.0122(10) 0.0117(10) 0.0114(10)
C3 0.0221(13) 0.0455(17) 0.0317(14) 0.0140(12) 0.0152(11) 0.0194(12)
C4 0.0258(14) 0.0456(18) 0.0283(17) 0.0131(14) 0.0112(12) 0.0244(13)
C5 0.0305(13) 0.0324(14) 0.0280(13) 0.0127(11) 0.0115(11) 0.0218(11)
C6 0.0225(11) 0.0232(11) 0.0205(11) 0.0075(9) 0.0094(9) 0.0134(9)
C2' 0.026(3) 0.031(3) 0.012(2) 0.001(2) 0.009(2) 0.016(2)
C3' 0.030(3) 0.034(3) 0.022(3) -0.001(2) 0.006(2) 0.022(3)
C4' 0.020(3) 0.035(4) 0.036(4) 0.010(3) 0.011(3) 0.017(3)
C5' 0.026(3) 0.042(4) 0.024(3) 0.000(3) 0.002(3) 0.023(3)
C6' 0.022(3) 0.031(3) 0.025(3) -0.003(2) 0.000(2) 0.017(3)
C7 0.0190(7) 0.0253(8) 0.0174(7) 0.0046(6) 0.0101(6) 0.0097(6)
C8 0.0339(9) 0.0239(8) 0.0276(9) 0.0104(7) 0.0211(8) 0.0148(7)
C9 0.0366(10) 0.0287(9) 0.0277(9) 0.0096(7) 0.0213(8) 0.0146(8)
C10 0.0419(11) 0.0284(9) 0.0249(9) 0.0062(7) 0.0202(8) 0.0162(8)
C11 0.0390(10) 0.0321(10) 0.0318(10) 0.0093(8) 0.0223(9) 0.0215(8)
C12 0.0349(10) 0.0301(9) 0.0268(9) 0.0126(7) 0.0191(8) 0.0203(8)
C13 0.0180(7) 0.0164(7) 0.0162(7) 0.0045(6) 0.0082(6) 0.0067(6)
C14 0.0226(8) 0.0239(8) 0.0216(8) 0.0110(7) 0.0073(7) 0.0066(7)
C15 0.0313(10) 0.0247(9) 0.0322(9) 0.0158(8) 0.0127(8) 0.0098(8)
C16 0.0279(9) 0.0249(9) 0.0324(10) 0.0108(8) 0.0114(8) 0.0021(7)
C17 0.0263(9) 0.0251(9) 0.0275(9) 0.0071(7) 0.0030(8) 0.0019(7)
C18 0.0191(8) 0.0206(8) 0.0260(9) 0.0079(7) 0.0025(7) 0.0043(7)
C19 0.0172(7) 0.0156(7) 0.0150(7) 0.0043(6) 0.0058(6) 0.0074(6)
C20 0.0177(7) 0.0190(8) 0.0241(8) 0.0042(6) 0.0091(6) 0.0071(6)
C21 0.0183(8) 0.0224(8) 0.0309(9) 0.0065(7) 0.0093(7) 0.0055(7)
C22 0.0244(9) 0.0213(8) 0.0225(8) 0.0013(7) 0.0028(7) 0.0043(7)
C23 0.0285(9) 0.0171(8) 0.0201(8) 0.0010(6) 0.0095(7) 0.0072(7)
C24 0.0228(8) 0.0176(7) 0.0180(7) 0.0033(6) 0.0093(6) 0.0079(6)
C25 0.0181(7) 0.0219(8) 0.0120(7) 0.0025(6) 0.0049(6) 0.0073(6)
C26 0.0183(8) 0.0305(9) 0.0172(8) 0.0059(7) 0.0055(6) 0.0063(7)
C27 0.0191(8) 0.0379(10) 0.0218(9) 0.0037(8) 0.0013(7) 0.0030(8)
C28 0.0285(10) 0.0531(13) 0.0175(8) 0.0095(8) 0.0008(7) 0.0125(9)
C29 0.0336(10) 0.0522(13) 0.0142(8) 0.0115(8) 0.0061(8) 0.0093(9)
C30 0.0259(9) 0.0354(10) 0.0154(8) 0.0101(7) 0.0066(7) 0.0043(8)
C31 0.0172(7) 0.0200(7) 0.0158(7) 0.0071(6) 0.0066(6) 0.0100(6)
C32 0.0297(9) 0.0241(8) 0.0211(8) 0.0069(7) 0.0126(7) 0.0155(7)
C33 0.0398(10) 0.0268(9) 0.0350(10) 0.0122(8) 0.0218(9) 0.0222(8)
C34 0.0376(11) 0.0264(9) 0.0462(11) 0.0196(9) 0.0224(9) 0.0185(8)
C35 0.0327(10) 0.0331(10) 0.0338(10) 0.0220(8) 0.0185(8) 0.0184(8)
C36 0.0267(8) 0.0290(9) 0.0235(8) 0.0137(7) 0.0141(7) 0.0157(7)
C37 0.0166(7) 0.0212(8) 0.0144(7) 0.0036(6) 0.0081(6) 0.0075(6)
C38 0.0397(10) 0.0348(10) 0.0226(8) 0.0147(7) 0.0196(8) 0.0230(8)
C39 0.0450(11) 0.0338(10) 0.0272(9) 0.0121(8) 0.0247(9) 0.0152(9)
C40 0.0449(11) 0.0400(11) 0.0301(10) 0.0092(8) 0.0278(9) 0.0192(9)
C41 0.0482(12) 0.0547(13) 0.0403(11) 0.0174(10) 0.0325(10) 0.0357(11)
C42 0.0367(10) 0.0320(9) 0.0299(9) 0.0131(8) 0.0223(8) 0.0231(8)
C43 0.0230(8) 0.0190(7) 0.0190(7) 0.0062(6) 0.0087(6) 0.0130(6)
C44 0.0301(9) 0.0308(9) 0.0187(8) 0.0034(7) 0.0072(7) 0.0206(8)
C45 0.0415(11) 0.0373(10) 0.0241(9) 0.0050(8) 0.0122(8) 0.0288(9)
C46 0.0361(10) 0.0465(11) 0.0300(10) 0.0113(9) 0.0169(8) 0.0297(9)
C47 0.0295(9) 0.0481(12) 0.0261(9) 0.0093(8) 0.0094(8) 0.0277(9)
C48 0.0253(9) 0.0333(9) 0.0199(8) 0.0041(7) 0.0066(7) 0.0182(8)
C49 0.0165(7) 0.0195(7) 0.0163(7) 0.0061(6) 0.0097(6) 0.0092(6)
C50 0.0242(9) 0.0353(10) 0.0210(8) -0.0020(7) 0.0142(7) 0.0073(7)
C51 0.0322(10) 0.0585(14) 0.0274(10) 0.0011(9) 0.0217(9) 0.0121(10)
C52 0.0297(10) 0.0399(11) 0.0468(12) 0.0064(9) 0.0277(9) 0.0158(9)
C53 0.0175(8) 0.0319(9) 0.0342(10) 0.0074(8) 0.0138(7) 0.0114(7)
C54 0.0164(8) 0.0315(9) 0.0212(8) 0.0070(7) 0.0082(7) 0.0110(7)
C55 0.0153(7) 0.0168(7) 0.0145(7) 0.0014(6) 0.0063(6) 0.0051(6)
C56 0.0172(8) 0.0343(10) 0.0262(9) -0.0105(8) 0.0020(7) 0.0089(7)
C57 0.0142(8) 0.0468(12) 0.0409(12) -0.0217(10) 0.0020(8) 0.0052(8)
C58 0.0307(10) 0.0386(11) 0.0231(9) -0.0127(8) -0.0015(8) 0.0099(9)
C59 0.0273(9) 0.0294(9) 0.0232(9) -0.0091(7) 0.0102(7) 0.0053(8)
C60 0.0221(8) 0.0252(8) 0.0185(8) -0.0032(7) 0.0100(7) 0.0042(7)
C61 0.0200(7) 0.0202(7) 0.0145(7) 0.0075(6) 0.0072(6) 0.0092(6)
C62 0.0221(8) 0.0336(9) 0.0176(8) 0.0092(7) 0.0088(7) 0.0147(7)
C63 0.0253(9) 0.0375(10) 0.0192(8) 0.0100(7) 0.0070(7) 0.0190(8)
C64 0.0260(9) 0.0339(9) 0.0154(7) 0.0080(7) 0.0057(7) 0.0143(7)
C65 0.0285(9) 0.0439(11) 0.0167(8) 0.0125(7) 0.0117(7) 0.0172(8)
C66 0.0245(8) 0.0386(10) 0.0168(7) 0.0111(7) 0.0109(7) 0.0190(8)
C67 0.0220(8) 0.0152(7) 0.0185(7) 0.0023(6) 0.0056(6) 0.0055(6)
C68 0.0211(8) 0.0232(8) 0.0221(8) 0.0029(7) 0.0053(7) 0.0059(7)
C69 0.0235(9) 0.0258(9) 0.0267(9) 0.0039(7) 0.0028(7) 0.0034(7)
C70 0.0372(10) 0.0203(8) 0.0218(9) 0.0031(7) 0.0018(8) 0.0056(8)
C71 0.0470(12) 0.0227(9) 0.0218(9) -0.0017(7) 0.0127(8) 0.0088(8)
C72 0.0357(10) 0.0281(9) 0.0237(9) -0.0015(7) 0.0133(8) 0.0083(8)
C73 0.0158(7) 0.0190(7) 0.0134(7) 0.0031(6) 0.0064(6) 0.0090(6)
C74 0.0235(8) 0.0318(9) 0.0138(7) 0.0026(6) 0.0073(6) 0.0175(7)
C75 0.0258(9) 0.0320(9) 0.0185(8) 0.0008(7) 0.0091(7) 0.0183(7)
C76 0.0247(8) 0.0315(9) 0.0252(8) 0.0078(7) 0.0149(7) 0.0182(7)
C77 0.0196(8) 0.0344(9) 0.0208(8) 0.0027(7) 0.0058(7) 0.0174(7)
C78 0.0175(7) 0.0261(8) 0.0176(7) -0.0001(6) 0.0045(6) 0.0120(7)
C79 0.0241(9) 0.0302(9) 0.0344(10) 0.0148(8) 0.0190(8) 0.0100(7)
C80 0.0337(11) 0.0916(19) 0.0273(10) 0.0143(11) 0.0192(9) 0.0282(12)
C81 0.0536(15) 0.128(3) 0.0461(14) 0.0343(16) 0.0363(13) 0.0506(18)
C82 0.0424(13) 0.086(2) 0.0503(14) 0.0219(14) 0.0320(12) 0.0297(13)
C83 0.0256(11) 0.079(2) 0.0744(19) 0.0135(15) 0.0236(12) 0.0128(12)
C84 0.0230(10) 0.0585(14) 0.0373(11) 0.0038(10) 0.0115(9) 0.0108(9)

loop_
_atom_type_symbol
_atom_type_description
_atom_type_scat_dispersion_real
_atom_type_scat_dispersion_imag
_atom_type_scat_source
C C 0.0033 0.0016 'International Tables Vol C Tables 4.2.6.8 and 6.1.1.4'
H H 0.0000 0.0000 'International Tables Vol C Tables 4.2.6.8 and 6.1.1.4'
O O 0.0106 0.0060 'International Tables Vol C Tables 4.2.6.8 and 6.1.1.4'
Si Si 0.0817 0.0704 'International Tables Vol C Tables 4.2.6.8 and 6.1.1.4'

loop_
_geom_angle_atom_site_label_1
_geom_angle_atom_site_label_2
_geom_angle_atom_site_label_3
_geom_angle
O1 Si1 O4 109.28(6)
O1 Si1 O5 108.00(6)
O4 Si1 O5 108.04(6)
O1 Si1 C1 107.12(8)
O4 Si1 C1 111.12(7)
O5 Si1 C1 113.18(7)
O1 Si2 O6 108.79(6)
O1 Si2 O2 107.46(6)
O6 Si2 O2 110.18(6)
O1 Si2 C7 112.06(7)
O6 Si2 C7 105.92(7)
O2 Si2 C7 112.41(7)
O7 Si3 O3 108.53(6)
O7 Si3 O2 108.16(6)
O3 Si3 O2 109.91(6)
O7 Si3 C13 111.53(7)
O3 Si3 C13 109.18(6)
O2 Si3 C13 109.52(6)
O13 Si4 O8 107.84(6)
O13 Si4 O3 109.44(6)
O8 Si4 O3 109.80(6)
O13 Si4 O4 109.53(6)
O8 Si4 O4 110.93(6)
O3 Si4 O4 109.28(6)
O9 Si5 O12 107.66(6)
O9 Si5 O5 109.25(6)
O12 Si5 O5 110.00(6)
O9 Si5 C19 108.41(6)
O12 Si5 C19 111.43(7)
O5 Si5 C19 110.03(6)
O9 Si6 O6 108.51(6)
O9 Si6 O10 109.50(6)
O6 Si6 O10 108.02(6)
O9 Si6 C25 109.49(7)
O6 Si6 C25 112.14(7)
O10 Si6 C25 109.15(7)
O10 Si7 O7 110.32(6)
O10 Si7 O11 107.96(6)
O7 Si7 O11 108.80(6)
O10 Si7 C31 107.69(6)
O7 Si7 C31 109.18(7)
O11 Si7 C31 112.89(6)
O8 Si8 O11 108.40(6)
O8 Si8 O12 107.75(6)
O11 Si8 O12 110.91(6)
O8 Si8 C37 111.04(6)
O11 Si8 C37 109.53(7)
O12 Si8 C37 109.20(7)
O14 Si9 O17 107.95(6)
O14 Si9 O18 109.29(6)
O17 Si9 O18 109.74(6)
O14 Si9 C43 107.35(7)
O17 Si9 C43 111.97(7)
O18 Si9 C43 110.44(7)
O14 Si10 O19 108.01(6)
O14 Si10 O15 109.50(6)
O19 Si10 O15 109.13(6)
O14 Si10 C49 110.23(7)
O19 Si10 C49 110.27(6)
O15 Si10 C49 109.66(6)
O16 Si11 O15 108.65(6)
O16 Si11 O20 109.68(6)
O15 Si11 O20 108.96(6)
O16 Si11 C55 110.08(7)
O15 Si11 C55 110.33(6)
O20 Si11 C55 109.12(6)
O16 Si12 O21 109.20(6)
O16 Si12 O17 109.56(6)
O21 Si12 O17 109.35(6)
O16 Si12 C61 111.73(7)
O21 Si12 C61 107.62(7)
O17 Si12 C61 109.32(7)
O25 Si13 O18 108.99(6)
O25 Si13 O22 109.28(6)
O18 Si13 O22 108.54(6)
O25 Si13 C67 107.69(7)
O18 Si13 C67 112.38(7)
O22 Si13 C67 109.92(7)
O13 Si14 O19 107.50(6)
O13 Si14 O22 110.90(6)
O19 Si14 O22 110.49(6)
O13 Si14 O23 108.30(6)
O19 Si14 O23 109.88(6)
O22 Si14 O23 109.72(6)
O24 Si15 O20 108.86(6)
O24 Si15 O23 108.46(6)
O20 Si15 O23 109.16(6)
O24 Si15 C73 108.23(7)
O20 Si15 C73 110.84(6)
O23 Si15 C73 111.22(6)
O24 Si16 O25 108.74(6)
O24 Si16 O21 108.89(6)
O25 Si16 O21 108.65(6)
O24 Si16 C79 109.01(7)
O25 Si16 C79 111.51(7)
O21 Si16 C79 109.99(7)
Si1 O1 Si2 168.11(8)
Si2 O2 Si3 137.88(7)
Si4 O3 Si3 144.79(7)
Si4 O4 Si1 141.76(7)
Si1 O5 Si5 137.94(7)
Si6 O6 Si2 142.75(8)
Si3 O7 Si7 161.56(8)
Si4 O8 Si8 153.85(8)
Si6 O9 Si5 163.76(8)
Si6 O10 Si7 140.52(7)
Si8 O11 Si7 143.95(7)
Si5 O12 Si8 145.52(8)
Si4 O13 Si14 152.49(8)
Si10 O14 Si9 156.34(8)
Si11 O15 Si10 142.59(7)
Si12 O16 Si11 156.28(8)
Si9 O17 Si12 146.28(8)
Si13 O18 Si9 144.54(8)
Si14 O19 Si10 148.95(8)
Si15 O20 Si11 147.34(8)
Si12 O21 Si16 143.52(8)
Si14 O22 Si13 153.26(8)
Si14 O23 Si15 142.44(7)
Si16 O24 Si15 157.89(8)
Si16 O25 Si13 147.72(8)
C2' C1 C6 105.5(3)
C2' C1 C6' 120.0(3)
C6 C1 C6' 68.7(3)
C2' C1 C2 83.6(3)
C6 C1 C2 111.42(17)
C6' C1 C2 50.5(3)
C2' C1 Si1 121.9(3)
C6 C1 Si1 120.11(16)
C6' C1 Si1 109.5(2)
C2 C1 Si1 108.41(13)
C3 C2 C1 111.7(2)
C4 C3 C2 111.2(2)
C5 C4 C3 111.2(2)
C4 C5 C6 111.3(2)
C1 C6 C5 113.89(19)
C1 C2' C3' 115.9(4)
C4' C3' C2' 110.6(5)
C5' C4' C3' 111.3(5)
C4' C5' C6' 111.5(5)
C5' C6' C1 111.2(4)
C8 C7 C12 109.83(13)
C8 C7 Si2 110.14(11)
C12 C7 Si2 110.13(11)
C9 C8 C7 112.23(14)
C10 C9 C8 111.20(15)
C11 C10 C9 110.46(15)
C10 C11 C12 110.99(15)
C11 C12 C7 112.24(15)
C18 C13 C14 110.07(13)
C18 C13 Si3 112.01(11)
C14 C13 Si3 112.56(11)
C15 C14 C13 111.57(14)
C16 C15 C14 111.50(15)
C15 C16 C17 111.15(15)
C16 C17 C18 111.32(15)
C17 C18 C13 112.20(14)
C20 C19 C24 109.85(13)
C20 C19 Si5 111.71(10)
C24 C19 Si5 110.09(10)
C21 C20 C19 112.51(13)
C22 C21 C20 111.59(14)
C23 C22 C21 111.55(14)
C22 C23 C24 110.55(14)
C23 C24 C19 111.82(13)
C30 C25 C26 109.89(14)
C30 C25 Si6 113.35(11)
C26 C25 Si6 110.53(11)
C27 C26 C25 111.95(14)
C28 C27 C26 111.00(16)
C27 C28 C29 111.01(16)
C28 C29 C30 111.74(16)
C29 C30 C25 111.80(15)
C32 C31 C36 110.20(13)
C32 C31 Si7 113.41(11)
C36 C31 Si7 109.82(11)
C33 C32 C31 111.68(14)
C34 C33 C32 110.96(15)
C35 C34 C33 111.96(15)
C34 C35 C36 111.42(15)
C35 C36 C31 112.25(14)
C42 C37 C38 110.59(13)
C42 C37 Si8 114.33(11)
C38 C37 Si8 111.63(11)
C39 C38 C37 112.21(15)
C40 C39 C38 111.21(15)
C41 C40 C39 111.41(16)
C40 C41 C42 111.05(16)
C37 C42 C41 110.82(15)
C44 C43 C48 110.87(14)
C44 C43 Si9 109.53(11)
C48 C43 Si9 109.92(11)
C45 C44 C43 112.72(14)
C46 C45 C44 111.14(15)
C45 C46 C47 110.54(16)
C46 C47 C48 111.05(15)
C47 C48 C43 112.67(14)
C50 C49 C54 110.42(13)
C50 C49 Si10 112.12(11)
C54 C49 Si10 112.74(11)
C51 C50 C49 110.78(15)
C52 C51 C50 111.23(17)
C53 C52 C51 111.42(15)
C52 C53 C54 111.65(15)
C53 C54 C49 111.97(14)
C56 C55 C60 110.75(14)
C56 C55 Si11 113.35(11)
C60 C55 Si11 111.32(11)
C55 C56 C57 111.15(15)
C58 C57 C56 111.12(17)
C59 C58 C57 110.94(16)
C58 C59 C60 111.17(15)
C59 C60 C55 111.53(14)
C62 C61 C66 110.32(13)
C62 C61 Si12 114.33(11)
C66 C61 Si12 113.05(11)
C63 C62 C61 110.84(14)
C64 C63 C62 111.30(14)
C65 C64 C63 111.99(14)
C64 C65 C66 111.12(14)
C65 C66 C61 110.63(14)
C72 C67 C68 111.39(14)
C72 C67 Si13 112.24(12)
C68 C67 Si13 109.35(11)
C69 C68 C67 113.27(15)
C70 C69 C68 111.30(15)
C71 C70 C69 110.80(15)
C70 C71 C72 110.79(16)
C67 C72 C71 112.83(16)
C74 C73 C78 111.01(13)
C74 C73 Si15 110.87(10)
C78 C73 Si15 110.37(10)
C75 C74 C73 112.06(13)
C76 C75 C74 111.19(14)
C75 C76 C77 110.09(14)
C76 C77 C78 111.47(14)
C77 C78 C73 112.44(13)
C84 C79 C80 110.43(17)
C84 C79 Si16 111.98(13)
C80 C79 Si16 109.56(13)
C81 C80 C79 113.0(2)
C82 C81 C80 110.3(2)
C81 C82 C83 110.4(2)
C82 C83 C84 111.1(2)
C79 C84 C83 111.7(2)

loop_
_geom_bond_atom_site_label_1
_geom_bond_atom_site_label_2
_geom_bond_distance
Si1 O1 1.6091(12)
Si1 O4 1.6271(11)
Si1 O5 1.6301(11)
Si1 C1 1.8496(17)
Si2 O1 1.6134(12)
Si2 O6 1.6266(12)
Si2 O2 1.6271(11)
Si2 C7 1.8405(16)
Si3 O7 1.6186(11)
Si3 O3 1.6296(11)
Si3 O2 1.6299(11)
Si3 C13 1.8504(16)
Si4 O13 1.6005(11)
Si4 O8 1.6061(11)
Si4 O3 1.6118(11)
Si4 O4 1.6152(11)
Si5 O9 1.6149(11)
Si5 O12 1.6247(11)
Si5 O5 1.6315(11)
Si5 C19 1.8503(16)
Si6 O9 1.6137(11)
Si6 O6 1.6178(12)
Si6 O10 1.6216(12)
Si6 C25 1.8474(16)
Si7 O10 1.6223(11)
Si7 O7 1.6229(11)
Si7 O11 1.6241(11)
Si7 C31 1.8429(16)
Si8 O8 1.6209(11)
Si8 O11 1.6237(11)
Si8 O12 1.6261(11)
Si8 C37 1.8496(15)
Si9 O14 1.6166(12)
Si9 O17 1.6214(12)
Si9 O18 1.6254(12)
Si9 C43 1.8526(16)
Si10 O14 1.6140(11)
Si10 O19 1.6212(11)
Si10 O15 1.6233(11)
Si10 C49 1.8430(15)
Si11 O16 1.6200(11)
Si11 O15 1.6212(11)
Si11 O20 1.6222(11)
Si11 C55 1.8469(15)
Si12 O16 1.6179(12)
Si12 O21 1.6196(12)
Si12 O17 1.6233(11)
Si12 C61 1.8378(15)
Si13 O25 1.6182(12)
Si13 O18 1.6230(12)
Si13 O22 1.6293(12)
Si13 C67 1.8513(16)
Si14 O13 1.6023(11)
Si14 O19 1.6055(11)
Si14 O22 1.6114(12)
Si14 O23 1.6120(11)
Si15 O24 1.6161(12)
Si15 O20 1.6210(11)
Si15 O23 1.6251(11)
Si15 C73 1.8503(15)
Si16 O24 1.6134(12)
Si16 O25 1.6163(12)
Si16 O21 1.6206(12)
Si16 C79 1.8465(17)
C1 C2' 1.305(5)
C1 C6 1.449(3)
C1 C6' 1.600(6)
C1 C2 1.602(3)
C2 C3 1.533(3)
C3 C4 1.526(4)
C4 C5 1.524(4)
C5 C6 1.533(3)
C2' C3' 1.536(7)
C3' C4' 1.515(8)
C4' C5' 1.511(9)
C5' C6' 1.535(8)
C7 C8 1.538(2)
C7 C12 1.548(2)
C8 C9 1.526(2)
C9 C10 1.522(2)
C10 C11 1.513(3)
C11 C12 1.524(2)
C13 C18 1.539(2)
C13 C14 1.540(2)
C14 C15 1.530(2)
C15 C16 1.524(3)
C16 C17 1.527(3)
C17 C18 1.527(2)
C19 C20 1.538(2)
C19 C24 1.543(2)
C20 C21 1.528(2)
C21 C22 1.525(2)
C22 C23 1.524(2)
C23 C24 1.530(2)
C25 C30 1.531(2)
C25 C26 1.540(2)
C26 C27 1.529(2)
C27 C28 1.519(3)
C28 C29 1.528(3)
C29 C30 1.531(2)
C31 C32 1.537(2)
C31 C36 1.548(2)
C32 C33 1.530(2)
C33 C34 1.528(3)
C34 C35 1.512(3)
C35 C36 1.528(2)
C37 C42 1.530(2)
C37 C38 1.530(2)
C38 C39 1.527(2)
C39 C40 1.525(3)
C40 C41 1.523(3)
C41 C42 1.534(2)
C43 C44 1.544(2)
C43 C48 1.546(2)
C44 C45 1.531(2)
C45 C46 1.520(3)
C46 C47 1.525(3)
C47 C48 1.531(2)
C49 C50 1.534(2)
C49 C54 1.538(2)
C50 C51 1.530(2)
C51 C52 1.522(3)
C52 C53 1.519(3)
C53 C54 1.525(2)
C55 C56 1.533(2)
C55 C60 1.533(2)
C56 C57 1.540(2)
C57 C58 1.526(3)
C58 C59 1.516(3)
C59 C60 1.531(2)
C61 C62 1.534(2)
C61 C66 1.540(2)
C62 C63 1.529(2)
C63 C64 1.527(2)
C64 C65 1.520(2)
C65 C66 1.530(2)
C67 C72 1.527(2)
C67 C68 1.543(2)
C68 C69 1.534(2)
C69 C70 1.518(3)
C70 C71 1.518(3)
C71 C72 1.538(3)
C73 C74 1.543(2)
C73 C78 1.544(2)
C74 C75 1.534(2)
C75 C76 1.521(2)
C76 C77 1.523(2)
C77 C78 1.533(2)
C79 C84 1.520(3)
C79 C80 1.547(3)
C80 C81 1.528(3)
C81 C82 1.494(4)
C82 C83 1.526(4)
C83 C84 1.539(3)

loop_
_geom_torsion_atom_site_label_1
_geom_torsion_atom_site_label_2
_geom_torsion_atom_site_label_3
_geom_torsion_atom_site_label_4
_geom_torsion
O4 Si1 O1 Si2 46.3(4)
O5 Si1 O1 Si2 -71.0(4)
C1 Si1 O1 Si2 166.8(4)
O6 Si2 O1 Si1 66.3(4)
O2 Si2 O1 Si1 -52.9(4)
C7 Si2 O1 Si1 -176.9(4)
O1 Si2 O2 Si3 50.25(12)
O6 Si2 O2 Si3 -68.13(12)
C7 Si2 O2 Si3 173.99(10)
O7 Si3 O2 Si2 56.07(12)
O3 Si3 O2 Si2 -62.26(12)
C13 Si3 O2 Si2 177.81(10)
O13 Si4 O3 Si3 157.22(12)
O8 Si4 O3 Si3 39.04(14)
O4 Si4 O3 Si3 -82.84(13)
O7 Si3 O3 Si4 -33.94(14)
O2 Si3 O3 Si4 84.16(13)
C13 Si3 O3 Si4 -155.69(12)
O13 Si4 O4 Si1 174.13(11)
O8 Si4 O4 Si1 -66.94(13)
O3 Si4 O4 Si1 54.25(14)
O1 Si1 O4 Si4 -37.94(14)
O5 Si1 O4 Si4 79.33(13)
C1 Si1 O4 Si4 -155.94(12)
O1 Si1 O5 Si5 46.68(12)
O4 Si1 O5 Si5 -71.42(12)
C1 Si1 O5 Si5 165.09(11)
O9 Si5 O5 Si1 -49.10(12)
O12 Si5 O5 Si1 68.87(12)
C19 Si5 O5 Si1 -168.00(10)
O9 Si6 O6 Si2 37.95(15)
O10 Si6 O6 Si2 -80.67(14)
C25 Si6 O6 Si2 159.02(12)
O1 Si2 O6 Si6 -35.55(15)
O2 Si2 O6 Si6 82.01(14)
C7 Si2 O6 Si6 -156.18(13)
O3 Si3 O7 Si7 68.9(3)
O2 Si3 O7 Si7 -50.3(3)
C13 Si3 O7 Si7 -170.7(2)
O10 Si7 O7 Si3 47.3(3)
O11 Si7 O7 Si3 -70.9(3)
C31 Si7 O7 Si3 165.5(2)
O13 Si4 O8 Si8 160.94(17)
O3 Si4 O8 Si8 -79.89(19)
O4 Si4 O8 Si8 41.0(2)
O11 Si8 O8 Si4 80.74(19)
O12 Si8 O8 Si4 -39.35(19)
C37 Si8 O8 Si4 -158.89(17)
O6 Si6 O9 Si5 -71.0(3)
O10 Si6 O9 Si5 46.7(3)
C25 Si6 O9 Si5 166.4(3)
O12 Si5 O9 Si6 -44.1(3)
O5 Si5 O9 Si6 75.3(3)
C19 Si5 O9 Si6 -164.7(3)
O9 Si6 O10 Si7 -53.11(14)
O6 Si6 O10 Si7 64.87(13)
C25 Si6 O10 Si7 -172.96(11)
O7 Si7 O10 Si6 -51.60(14)
O11 Si7 O10 Si6 67.17(13)
C31 Si7 O10 Si6 -170.66(11)
O8 Si8 O11 Si7 -43.48(14)
O12 Si8 O11 Si7 74.62(14)
C37 Si8 O11 Si7 -164.78(12)
O10 Si7 O11 Si8 -80.40(13)
O7 Si7 O11 Si8 39.33(14)
C31 Si7 O11 Si8 160.68(12)
O9 Si5 O12 Si8 42.99(15)
O5 Si5 O12 Si8 -75.95(14)
C19 Si5 O12 Si8 161.74(13)
O8 Si8 O12 Si5 64.26(15)
O11 Si8 O12 Si5 -54.23(15)
C37 Si8 O12 Si5 -175.03(13)
O8 Si4 O13 Si14 -91.09(17)
O3 Si4 O13 Si14 149.51(16)
O4 Si4 O13 Si14 29.73(19)
O19 Si14 O13 Si4 -101.54(17)
O22 Si14 O13 Si4 19.34(19)
O23 Si14 O13 Si4 139.79(16)
O19 Si10 O14 Si9 50.3(2)
O15 Si10 O14 Si9 -68.4(2)
C49 Si10 O14 Si9 170.88(19)
O17 Si9 O14 Si10 65.8(2)
O18 Si9 O14 Si10 -53.5(2)
C43 Si9 O14 Si10 -173.33(19)
O16 Si11 O15 Si10 -54.39(14)
O20 Si11 O15 Si10 65.07(14)
C55 Si11 O15 Si10 -175.16(12)
O14 Si10 O15 Si11 54.52(14)
O19 Si10 O15 Si11 -63.52(14)
C49 Si10 O15 Si11 175.60(12)
O21 Si12 O16 Si11 56.9(2)
O17 Si12 O16 Si11 -62.8(2)
C61 Si12 O16 Si11 175.86(19)
O15 Si11 O16 Si12 65.9(2)
O20 Si11 O16 Si12 -53.1(2)
C55 Si11 O16 Si12 -173.16(19)
O14 Si9 O17 Si12 -48.06(16)
O18 Si9 O17 Si12 70.97(16)
C43 Si9 O17 Si12 -166.02(14)
O16 Si12 O17 Si9 47.64(16)
O21 Si12 O17 Si9 -72.02(16)
C61 Si12 O17 Si9 170.39(14)
O25 Si13 O18 Si9 56.25(16)
O22 Si13 O18 Si9 -62.67(15)
C67 Si13 O18 Si9 175.54(13)
O14 Si9 O18 Si13 61.26(15)
O17 Si9 O18 Si13 -56.94(16)
C43 Si9 O18 Si13 179.14(13)
O13 Si14 O19 Si10 176.19(14)
O22 Si14 O19 Si10 55.05(16)
O23 Si14 O19 Si10 -66.16(16)
O14 Si10 O19 Si14 -53.35(16)
O15 Si10 O19 Si14 65.62(16)
C49 Si10 O19 Si14 -173.86(14)
O24 Si15 O20 Si11 -49.78(16)
O23 Si15 O20 Si11 68.44(15)
C73 Si15 O20 Si11 -168.71(13)
O16 Si11 O20 Si15 49.87(16)
O15 Si11 O20 Si15 -68.95(15)
C55 Si11 O20 Si15 170.52(13)
O16 Si12 O21 Si16 -59.32(15)
O17 Si12 O21 Si16 60.56(15)
C61 Si12 O21 Si16 179.21(13)
O24 Si16 O21 Si12 58.18(15)
O25 Si16 O21 Si12 -60.11(15)
C79 Si16 O21 Si12 177.57(13)
O13 Si14 O22 Si13 -171.68(17)
O19 Si14 O22 Si13 -52.6(2)
O23 Si14 O22 Si13 68.72(19)
O25 Si13 O22 Si14 -63.10(19)
O18 Si13 O22 Si14 55.63(19)
C67 Si13 O22 Si14 178.92(17)
O13 Si14 O23 Si15 -179.56(12)
O19 Si14 O23 Si15 63.29(14)
O22 Si14 O23 Si15 -58.38(14)
O24 Si15 O23 Si14 54.65(14)
O20 Si15 O23 Si14 -63.82(14)
C73 Si15 O23 Si14 173.57(12)
O25 Si16 O24 Si15 61.4(2)
O21 Si16 O24 Si15 -56.8(2)
C79 Si16 O24 Si15 -176.9(2)
O20 Si15 O24 Si16 54.2(2)
O23 Si15 O24 Si16 -64.5(2)
C73 Si15 O24 Si16 174.7(2)
O24 Si16 O25 Si13 -44.73(17)
O21 Si16 O25 Si13 73.64(16)
C79 Si16 O25 Si13 -164.97(15)
O18 Si13 O25 Si16 -72.38(16)
O22 Si13 O25 Si16 46.08(17)
C67 Si13 O25 Si16 165.45(14)
O1 Si1 C1 C2' 47.8(4)
O4 Si1 C1 C2' 167.1(3)
O5 Si1 C1 C2' -71.1(4)
O1 Si1 C1 C6 -175.82(15)
O4 Si1 C1 C6 -56.52(17)
O5 Si1 C1 C6 65.26(17)
O1 Si1 C1 C6' -99.7(3)
O4 Si1 C1 C6' 19.6(3)
O5 Si1 C1 C6' 141.3(3)
O1 Si1 C1 C2 -46.19(15)
O4 Si1 C1 C2 73.11(16)
O5 Si1 C1 C2 -165.11(13)
C2' C1 C2 C3 53.2(3)
C6 C1 C2 C3 -50.9(3)
C6' C1 C2 C3 -84.8(3)
Si1 C1 C2 C3 174.78(17)
C1 C2 C3 C4 52.2(3)
C2 C3 C4 C5 -55.6(3)
C3 C4 C5 C6 55.9(3)
C2' C1 C6 C5 -36.8(4)
C6' C1 C6 C5 79.8(3)
C2 C1 C6 C5 52.3(3)
Si1 C1 C6 C5 -179.41(16)
C4 C5 C6 C1 -55.9(3)
C6 C1 C2' C3' 32.6(6)
C6' C1 C2' C3' -41.4(7)
C2 C1 C2' C3' -77.9(5)
Si1 C1 C2' C3' 174.3(4)
C1 C2' C3' C4' 50.6(8)
C2' C3' C4' C5' -57.3(8)
C3' C4' C5' C6' 55.9(8)
C4' C5' C6' C1 -42.9(8)
C2' C1 C6' C5' 37.9(7)
C6 C1 C6' C5' -58.1(5)
C2 C1 C6' C5' 88.0(5)
Si1 C1 C6' C5' -173.8(4)
O1 Si2 C7 C8 -170.62(11)
O6 Si2 C7 C8 -52.14(13)
O2 Si2 C7 C8 68.24(13)
O1 Si2 C7 C12 -49.34(13)
O6 Si2 C7 C12 69.14(12)
O2 Si2 C7 C12 -170.48(11)
C12 C7 C8 C9 52.83(19)
Si2 C7 C8 C9 174.29(12)
C7 C8 C9 C10 -55.8(2)
C8 C9 C10 C11 57.5(2)
C9 C10 C11 C12 -57.7(2)
C10 C11 C12 C7 56.4(2)
C8 C7 C12 C11 -53.18(19)
Si2 C7 C12 C11 -174.65(13)
O7 Si3 C13 C18 -173.20(11)
O3 Si3 C13 C18 -53.27(13)
O2 Si3 C13 C18 67.12(12)
O7 Si3 C13 C14 62.13(13)
O3 Si3 C13 C14 -177.94(11)
O2 Si3 C13 C14 -57.55(13)
C18 C13 C14 C15 54.71(19)
Si3 C13 C14 C15 -179.56(12)
C13 C14 C15 C16 -56.0(2)
C14 C15 C16 C17 55.7(2)
C15 C16 C17 C18 -55.1(2)
C16 C17 C18 C13 55.2(2)
C14 C13 C18 C17 -54.59(19)
Si3 C13 C18 C17 179.37(13)
O9 Si5 C19 C20 78.62(12)
O12 Si5 C19 C20 -39.68(13)
O5 Si5 C19 C20 -161.96(10)
O9 Si5 C19 C24 -43.72(12)
O12 Si5 C19 C24 -162.01(10)
O5 Si5 C19 C24 75.70(11)
C24 C19 C20 C21 -53.61(18)
Si5 C19 C20 C21 -176.08(11)
C19 C20 C21 C22 53.92(19)
C20 C21 C22 C23 -54.8(2)
C21 C22 C23 C24 56.27(19)
C22 C23 C24 C19 -57.07(18)
C20 C19 C24 C23 55.30(17)
Si5 C19 C24 C23 178.72(11)
O9 Si6 C25 C30 176.89(12)
O6 Si6 C25 C30 56.39(14)
O10 Si6 C25 C30 -63.26(14)
O9 Si6 C25 C26 -59.24(13)
O6 Si6 C25 C26 -179.74(11)
O10 Si6 C25 C26 60.61(13)
C30 C25 C26 C27 -55.5(2)
Si6 C25 C26 C27 178.69(13)
C25 C26 C27 C28 56.6(2)
C26 C27 C28 C29 -55.6(2)
C27 C28 C29 C30 55.2(2)
C28 C29 C30 C25 -55.1(2)
C26 C25 C30 C29 54.5(2)
Si6 C25 C30 C29 178.73(14)
O10 Si7 C31 C32 -179.26(11)
O7 Si7 C31 C32 60.95(13)
O11 Si7 C31 C32 -60.18(13)
O10 Si7 C31 C36 56.97(12)
O7 Si7 C31 C36 -62.82(12)
O11 Si7 C31 C36 176.04(10)
C36 C31 C32 C33 -54.62(18)
Si7 C31 C32 C33 -178.18(12)
C31 C32 C33 C34 56.0(2)
C32 C33 C34 C35 -55.9(2)
C33 C34 C35 C36 55.0(2)
C34 C35 C36 C31 -54.2(2)
C32 C31 C36 C35 53.75(19)
Si7 C31 C36 C35 179.37(12)
O8 Si8 C37 C42 -80.18(13)
O11 Si8 C37 C42 39.51(14)
O12 Si8 C37 C42 161.15(12)
O8 Si8 C37 C38 46.29(13)
O11 Si8 C37 C38 165.98(11)
O12 Si8 C37 C38 -72.38(13)
C42 C37 C38 C39 -54.9(2)
Si8 C37 C38 C39 176.61(13)
C37 C38 C39 C40 54.2(2)
C38 C39 C40 C41 -54.5(2)
C39 C40 C41 C42 56.2(2)
C38 C37 C42 C41 55.9(2)
Si8 C37 C42 C41 -177.11(13)
C40 C41 C42 C37 -57.0(2)
O14 Si9 C43 C44 67.89(13)
O17 Si9 C43 C44 -173.79(11)
O18 Si9 C43 C44 -51.18(13)
O14 Si9 C43 C48 -54.15(13)
O17 Si9 C43 C48 64.16(13)
O18 Si9 C43 C48 -173.22(11)
C48 C43 C44 C45 -50.7(2)
Si9 C43 C44 C45 -172.16(13)
C43 C44 C45 C46 55.0(2)
C44 C45 C46 C47 -58.0(2)
C45 C46 C47 C48 58.0(2)
C46 C47 C48 C43 -54.9(2)
C44 C43 C48 C47 50.7(2)
Si9 C43 C48 C47 171.96(13)
O14 Si10 C49 C50 -54.46(13)
O19 Si10 C49 C50 64.71(13)
O15 Si10 C49 C50 -175.09(11)
O14 Si10 C49 C54 70.90(12)
O19 Si10 C49 C54 -169.93(11)
O15 Si10 C49 C54 -49.73(13)
C54 C49 C50 C51 55.8(2)
Si10 C49 C50 C51 -177.54(14)
C49 C50 C51 C52 -57.0(2)
C50 C51 C52 C53 56.1(2)
C51 C52 C53 C54 -54.5(2)
C52 C53 C54 C49 54.1(2)
C50 C49 C54 C53 -54.69(19)
Si10 C49 C54 C53 179.04(12)
O16 Si11 C55 C56 -67.25(14)
O15 Si11 C55 C56 52.66(14)
O20 Si11 C55 C56 172.34(12)
O16 Si11 C55 C60 58.40(13)
O15 Si11 C55 C60 178.30(11)
O20 Si11 C55 C60 -62.02(13)
C60 C55 C56 C57 54.6(2)
Si11 C55 C56 C57 -179.42(15)
C55 C56 C57 C58 -55.6(3)
C56 C57 C58 C59 56.5(3)
C57 C58 C59 C60 -56.6(2)
C58 C59 C60 C55 56.1(2)
C56 C55 C60 C59 -55.0(2)
Si11 C55 C60 C59 177.96(13)
O16 Si12 C61 C62 58.33(13)
O21 Si12 C61 C62 178.20(11)
O17 Si12 C61 C62 -63.12(13)
O16 Si12 C61 C66 -69.01(13)
O21 Si12 C61 C66 50.86(13)
O17 Si12 C61 C66 169.54(11)
C66 C61 C62 C63 -56.99(18)
Si12 C61 C62 C63 174.29(12)
C61 C62 C63 C64 55.4(2)
C62 C63 C64 C65 -54.5(2)
C63 C64 C65 C66 54.9(2)
C64 C65 C66 C61 -56.3(2)
C62 C61 C66 C65 57.38(18)
Si12 C61 C66 C65 -173.20(12)
O25 Si13 C67 C72 -167.79(12)
O18 Si13 C67 C72 72.17(14)
O22 Si13 C67 C72 -48.83(14)
O25 Si13 C67 C68 -43.65(13)
O18 Si13 C67 C68 -163.69(11)
O22 Si13 C67 C68 75.31(13)
C72 C67 C68 C69 -49.1(2)
Si13 C67 C68 C69 -173.75(12)
C67 C68 C69 C70 52.8(2)
C68 C69 C70 C71 -57.1(2)
C69 C70 C71 C72 58.2(2)
C68 C67 C72 C71 50.3(2)
Si13 C67 C72 C71 173.28(14)
C70 C71 C72 C67 -55.4(2)
O24 Si15 C73 C74 -64.52(12)
O20 Si15 C73 C74 54.79(13)
O23 Si15 C73 C74 176.43(11)
O24 Si15 C73 C78 58.91(12)
O20 Si15 C73 C78 178.22(10)
O23 Si15 C73 C78 -60.14(12)
C78 C73 C74 C75 51.58(19)
Si15 C73 C74 C75 174.64(12)
C73 C74 C75 C76 -56.0(2)
C74 C75 C76 C77 58.43(19)
C75 C76 C77 C78 -57.72(19)
C76 C77 C78 C73 54.6(2)
C74 C73 C78 C77 -50.94(19)
Si15 C73 C78 C77 -174.28(12)
O24 Si16 C79 C84 -60.27(16)
O25 Si16 C79 C84 59.81(16)
O21 Si16 C79 C84 -179.59(14)
O24 Si16 C79 C80 62.61(16)
O25 Si16 C79 C80 -177.31(14)
O21 Si16 C79 C80 -56.70(16)
C84 C79 C80 C81 -52.3(3)
Si16 C79 C80 C81 -176.13(19)
C79 C80 C81 C82 56.0(3)
C80 C81 C82 C83 -58.3(3)
C81 C82 C83 C84 58.8(3)
C80 C79 C84 C83 51.6(3)
Si16 C79 C84 C83 174.04(18)
C82 C83 C84 C79 -55.7(3)
